data_7242985
loop_
_publ_author_name
'Kikuchi, Yusuke'
'Matsumoto, Shinya'

_publ_section_title
;
 Chlorinated diketopyrrolopyrrole dye exhibits a three-step polymorphic
 transition with thermosalient effects
;
_journal_issue 34
_journal_name_full CrystEngComm
_journal_page_first 5882
_journal_page_last 5890
_journal_paper_doi 10.1039/D1CE00454A
_journal_volume 23
_journal_year 2021
_chemical_formula_moiety 'C21 H16 Cl2 N2 O2'
_chemical_formula_sum 'C21 H16 Cl2 N2 O2'
_chemical_formula_weight 399.26
_space_group_crystal_system triclinic
_space_group_IT_number 2
_space_group_name_Hall '-P 1'
_space_group_name_H-M_alt 'P -1'
_atom_sites_solution_hydrogens geom
_atom_sites_solution_primary dual
_audit_creation_date 2021-03-19
_audit_creation_method
;
Olex2 1.2
(compiled 2018.05.29 svn.r3508 for OlexSys, GUI svn.r5506)
;
_audit_update_record
;
2021-03-26 deposited with the CCDC.	2021-06-04 downloaded from the CCDC.
;
_cell_angle_alpha 63.183(2)
_cell_angle_beta 70.379(2)
_cell_angle_gamma 80.704(2)
_cell_formula_units_Z 2
_cell_length_a 10.0941(2)
_cell_length_b 10.1582(2)
_cell_length_c 10.8283(3)
_cell_measurement_reflns_used 5602
_cell_measurement_temperature 223(2)
_cell_measurement_theta_max 72.6990
_cell_measurement_theta_min 4.6710
_cell_volume 933.30(4)
_computing_cell_refinement 'CrysAlisPro 1.171.39.46e (Rigaku OD, 2018)'
_computing_data_collection 'CrysAlisPro 1.171.39.46e (Rigaku OD, 2018)'
_computing_data_reduction 'CrysAlisPro 1.171.39.46e (Rigaku OD, 2018)'
_computing_molecular_graphics 'Olex2 (Dolomanov et al., 2009)'
_computing_publication_material 'Olex2 (Dolomanov et al., 2009)'
_computing_structure_refinement 'ShelXL (Sheldrick, 2015)'
_computing_structure_solution 'ShelXT (Sheldrick, 2015)'
_diffrn_ambient_temperature 223(2)
_diffrn_detector 'Hybrid Pixel Array Detector'
_diffrn_measured_fraction_theta_full 0.995
_diffrn_measured_fraction_theta_max 0.966
_diffrn_measurement_details
;
List of Runs (angles in degrees, time in seconds):

  # Type    Start    End  Width  t~exp~   \w     \q     \k     \f   Frames
#--------------------------------------------------------------------------
  1  \w     16.00  51.00   0.50    0.73    --    0.00  65.00 124.00   70
  2  \w    111.00 182.00   0.50    2.90    --   92.40  65.00 124.00  142
  3  \w     83.00 112.00   0.50    2.90    --   92.40 -65.00 -10.00   58
  4  \w     44.00  70.00   0.50    2.90    --   92.40 -65.00 -10.00   52
  5  \w    -62.00   1.00   0.50    0.73    --    0.00 -65.00 -10.00  126
  6  \w     29.00  56.00   0.50    0.73    --    0.00  38.00  90.00   54
  7  \w    -11.00  21.00   0.50    0.73    --    0.00 -57.00  90.00   64
  8  \w     40.00  80.00   0.50    0.73    --    0.00  19.00 -30.00   80
  9  \w    -60.00 -20.00   0.50    0.73    --    0.00 -57.00  90.00   80
 10  \w    -17.00  28.00   0.50    0.73    --    0.00  19.00 -30.00   90
 11  \w      3.00  61.00   0.50    2.90    --   92.40 -15.00   0.00  116
 12  \w      3.00  67.00   0.50    2.90    --   92.40 -77.00 -30.00  128
 13  \w      4.00  72.00   0.50    2.90    --   92.40 -30.00-180.00  136
 14  \w     67.00 102.00   0.50    2.90    --   92.40 -61.00  90.00   70
 15  \w     79.00 124.00   0.50    2.90    --   92.40 -82.00-180.00   90
 16  \w      8.00  53.00   0.50    2.90    --   92.40 -82.00 -90.00   90
 17  \w     57.00 124.00   0.50    2.90    --   92.40 -82.00 -90.00  134
 18  \w      9.00 105.00   0.50    2.90    --   92.40 -30.00 -30.00  192
 19  \w     76.00 123.00   0.50    2.90    --   92.40 -82.00  90.00   94
 20  \w     24.00  93.00   0.50    2.90    --   92.40 -45.00-120.00  138
 21  \w     11.00  41.00   0.50    2.90    --   92.40 -82.00-180.00   60
 22  \w      4.00  50.00   0.50    2.90    --   92.40 -61.00 120.00   92
 23  \w     64.00 123.00   0.50    2.90    --   92.40 -82.00   0.00  118
 24  \w      4.00  60.00   0.50    2.90    --   92.40 -61.00  90.00  112
 25  \w     82.00 108.00   0.50    2.90    --   92.40 -15.00   0.00   52
 26  \w     50.00  75.00   0.50    2.90    --   92.40 -82.00  90.00   50
 27  \w     20.00  88.00   0.50    2.90    --   92.40 -61.00-180.00  136
;
_diffrn_measurement_device 'four-circle diffractometer'
_diffrn_measurement_device_type 'XtaLAB AFC12 (RINC): Kappa dual home/near'
_diffrn_measurement_method '\w scans'
_diffrn_orient_matrix_type 'CrysAlisPro convention (1999,Acta A55,543-557)'
_diffrn_orient_matrix_UB_11 -0.0662174000
_diffrn_orient_matrix_UB_12 0.0913708000
_diffrn_orient_matrix_UB_13 -0.1233709000
_diffrn_orient_matrix_UB_21 -0.1025275000
_diffrn_orient_matrix_UB_22 0.0726154000
_diffrn_orient_matrix_UB_23 0.0939420000
_diffrn_orient_matrix_UB_31 0.1065847000
_diffrn_orient_matrix_UB_32 0.1235311000
_diffrn_orient_matrix_UB_33 -0.0620875000
_diffrn_radiation_monochromator mirror
_diffrn_radiation_probe x-ray
_diffrn_radiation_type CuK\a
_diffrn_radiation_wavelength 1.54184
_diffrn_reflns_av_R_equivalents 0.0327
_diffrn_reflns_av_unetI/netI 0.0353
_diffrn_reflns_Laue_measured_fraction_full 0.995
_diffrn_reflns_Laue_measured_fraction_max 0.966
_diffrn_reflns_limit_h_max 12
_diffrn_reflns_limit_h_min -10
_diffrn_reflns_limit_k_max 12
_diffrn_reflns_limit_k_min -9
_diffrn_reflns_limit_l_max 13
_diffrn_reflns_limit_l_min -13
_diffrn_reflns_number 9702
_diffrn_reflns_point_group_measured_fraction_full 0.995
_diffrn_reflns_point_group_measured_fraction_max 0.966
_diffrn_reflns_theta_full 67.684
_diffrn_reflns_theta_max 73.109
_diffrn_reflns_theta_min 4.651
_diffrn_source 'micro-focus sealed X-ray tube'
_diffrn_source_type 'Rigaku (Cu) X-ray Source'
_exptl_absorpt_coefficient_mu 3.286
_exptl_absorpt_correction_T_max 1.00000
_exptl_absorpt_correction_T_min 0.54421
_exptl_absorpt_correction_type multi-scan
_exptl_absorpt_process_details
;
CrysAlisPro 1.171.39.46e (Rigaku Oxford Diffraction, 2018)
Empirical absorption correction using spherical harmonics,
 implemented in SCALE3 ABSPACK scaling algorithm.
;
_exptl_crystal_colour 'clear orangish orange'
_exptl_crystal_colour_lustre clear
_exptl_crystal_colour_modifier orangish
_exptl_crystal_colour_primary orange
_exptl_crystal_density_diffrn 1.421
_exptl_crystal_description needle
_exptl_crystal_F_000 412
_exptl_crystal_size_max 0.311
_exptl_crystal_size_mid 0.116
_exptl_crystal_size_min 0.047
_refine_diff_density_max 0.284
_refine_diff_density_min -0.399
_refine_diff_density_rms 0.049
_refine_ls_extinction_method none
_refine_ls_goodness_of_fit_ref 1.073
_refine_ls_hydrogen_treatment constr
_refine_ls_matrix_type full
_refine_ls_number_parameters 245
_refine_ls_number_reflns 3618
_refine_ls_number_restraints 0
_refine_ls_restrained_S_all 1.073
_refine_ls_R_factor_all 0.0466
_refine_ls_R_factor_gt 0.0420
_refine_ls_shift/su_max 0.000
_refine_ls_shift/su_mean 0.000
_refine_ls_structure_factor_coef Fsqd
_refine_ls_weighting_details 'w=1/[\s^2^(Fo^2^)+(0.0761P)^2^+0.1252P] where P=(Fo^2^+2Fc^2^)/3'
_refine_ls_weighting_scheme calc
_refine_ls_wR_factor_gt 0.1241
_refine_ls_wR_factor_ref 0.1289
_reflns_Friedel_coverage 0.000
_reflns_number_gt 3141
_reflns_number_total 3618
_reflns_threshold_expression 'I > 2\s(I)'
_cod_data_source_file d1ce00454a3.cif
_cod_data_source_block exp_582
_cod_depositor_comments 'Adding full bibliography for 7242983--7242986.cif.'
_cod_database_code 7242985
_shelx_shelxl_version_number 2018/3
_chemical_oxdiff_formula C21H16O2N2Cl2
_shelx_space_group_comment
;
The symmetry employed for this shelxl refinement is uniquely defined
by the following loop, which should always be used as a source of
symmetry information in preference to the above space-group names.
They are only intended as comments.
;
_reflns_odcompleteness_completeness 99.58
_reflns_odcompleteness_iscentric 1
_reflns_odcompleteness_theta 66.97
_olex2_refinement_description
;
1. Fixed Uiso
 At 1.2 times of:
  All C(H) groups, All C(H,H) groups, All N(H) groups
 At 1.5 times of:
  All C(H,H,H) groups
2.a Secondary CH2 refined with riding coordinates:
 C25(H25A,H25B), C26(H26A,H26B)
2.b Aromatic/amide H refined with riding coordinates:
 N6(H6), C17(H17), C10(H10), C14(H14), C21(H21), C20(H20), C18(H18), C11(H11),
 C13(H13)
2.c Idealised Me refined as rotating group:
 C27(H27A,H27B,H27C)
;
_olex2_submission_original_sample_id PRM3O
_olex2_submission_special_instructions 'No special instructions were received'
_oxdiff_exptl_absorpt_empirical_details
;
Empirical correction (ABSPACK) includes:
- Absorption correction using spherical harmonics
- Frame scaling
;
_oxdiff_exptl_absorpt_empirical_full_max 2.003
_oxdiff_exptl_absorpt_empirical_full_min 0.689

loop_
_space_group_symop_operation_xyz
'x, y, z'
'-x, -y, -z'

loop_
_atom_site_label
_atom_site_type_symbol
_atom_site_fract_x
_atom_site_fract_y
_atom_site_fract_z
_atom_site_U_iso_or_equiv
_atom_site_adp_type
_atom_site_occupancy
_atom_site_site_symmetry_order
_atom_site_calc_flag
_atom_site_refinement_flags_posn
_atom_site_refinement_flags_adp
_atom_site_refinement_flags_occupancy
_atom_site_disorder_assembly
_atom_site_disorder_group
Cl22 Cl 0.98639(6) -0.09476(6) 0.22631(7) 0.0696(2) Uani 1 1 d . . . . .
Cl15 Cl 0.37916(8) 0.88194(7) 0.99717(7) 0.0830(2) Uani 1 1 d . . . . .
O24 O 0.84902(12) 0.55891(15) 0.61937(15) 0.0542(3) Uani 1 1 d . . . . .
O23 O 0.43008(12) 0.20575(15) 0.63031(14) 0.0532(3) Uani 1 1 d . . . . .
N6 N 0.86121(13) 0.38795(15) 0.52934(15) 0.0416(3) Uani 1 1 d . . . . .
H6 H 0.950894 0.389526 0.490476 0.050 Uiso 1 1 calc R . . . .
N2 N 0.41943(13) 0.37431(16) 0.72391(15) 0.0426(3) Uani 1 1 d . . . . .
C5 C 0.77180(16) 0.29967(18) 0.52559(17) 0.0393(3) Uani 1 1 d . . . . .
C8 C 0.64431(16) 0.43654(18) 0.64547(18) 0.0409(4) Uani 1 1 d . . . . .
C4 C 0.63739(16) 0.32817(18) 0.59872(17) 0.0404(3) Uani 1 1 d . . . . .
C9 C 0.47121(16) 0.56815(19) 0.78739(18) 0.0419(4) Uani 1 1 d . . . . .
C1 C 0.51144(16) 0.46464(18) 0.72096(17) 0.0408(3) Uani 1 1 d . . . . .
C16 C 0.82487(17) 0.20472(17) 0.45144(17) 0.0404(3) Uani 1 1 d . . . . .
C7 C 0.79018(16) 0.47311(19) 0.60248(18) 0.0428(4) Uani 1 1 d . . . . .
C17 C 0.96880(18) 0.1968(2) 0.38180(19) 0.0459(4) Uani 1 1 d . . . . .
H17 H 1.031891 0.253957 0.382097 0.055 Uiso 1 1 calc R . . . .
C3 C 0.49073(16) 0.28826(18) 0.64726(18) 0.0430(4) Uani 1 1 d . . . . .
C25 C 0.26564(15) 0.38933(19) 0.76194(18) 0.0440(4) Uani 1 1 d . . . . .
H25A H 0.236008 0.390881 0.684848 0.053 Uiso 1 1 calc R . . . .
H25B H 0.239349 0.483654 0.766302 0.053 Uiso 1 1 calc R . . . .
C10 C 0.36446(16) 0.5388(2) 0.91827(19) 0.0467(4) Uani 1 1 d . . . . .
H10 H 0.311993 0.453416 0.962477 0.056 Uiso 1 1 calc R . . . .
C14 C 0.54761(19) 0.69711(19) 0.7226(2) 0.0491(4) Uani 1 1 d . . . . .
H14 H 0.619197 0.718087 0.635690 0.059 Uiso 1 1 calc R . . . .
C21 C 0.73155(18) 0.11954(19) 0.44750(19) 0.0469(4) Uani 1 1 d . . . . .
H21 H 0.635700 0.124915 0.492002 0.056 Uiso 1 1 calc R . . . .
C20 C 0.78016(19) 0.0274(2) 0.3782(2) 0.0504(4) Uani 1 1 d . . . . .
H20 H 0.717799 -0.029000 0.375868 0.060 Uiso 1 1 calc R . . . .
C18 C 1.01751(19) 0.1050(2) 0.3129(2) 0.0498(4) Uani 1 1 d . . . . .
H18 H 1.113061 0.099849 0.267079 0.060 Uiso 1 1 calc R . . . .
C26 C 0.18593(17) 0.2692(2) 0.90417(19) 0.0474(4) Uani 1 1 d . . . . .
H26A H 0.220195 0.259207 0.981657 0.057 Uiso 1 1 calc R . . . .
H26B H 0.199975 0.175603 0.897442 0.057 Uiso 1 1 calc R . . . .
C11 C 0.33572(18) 0.6347(2) 0.9830(2) 0.0528(4) Uani 1 1 d . . . . .
H11 H 0.265387 0.613661 1.070706 0.063 Uiso 1 1 calc R . . . .
C19 C 0.9231(2) 0.0206(2) 0.3124(2) 0.0493(4) Uani 1 1 d . . . . .
C27 C 0.03038(18) 0.3105(2) 0.9362(2) 0.0563(5) Uani 1 1 d . . . . .
H27A H 0.000302 0.333266 0.853497 0.084 Uiso 1 1 calc GR . . . .
H27B H 0.015551 0.395057 0.957063 0.084 Uiso 1 1 calc GR . . . .
H27C H -0.022875 0.229229 1.018434 0.084 Uiso 1 1 calc GR . . . .
C13 C 0.5185(2) 0.7944(2) 0.7856(2) 0.0557(5) Uani 1 1 d . . . . .
H13 H 0.569462 0.880779 0.741086 0.067 Uiso 1 1 calc R . . . .
C12 C 0.4129(2) 0.7623(2) 0.9155(2) 0.0540(4) Uani 1 1 d . . . . .

loop_
_atom_site_aniso_label
_atom_site_aniso_U_11
_atom_site_aniso_U_22
_atom_site_aniso_U_33
_atom_site_aniso_U_23
_atom_site_aniso_U_13
_atom_site_aniso_U_12
Cl22 0.0754(4) 0.0687(3) 0.0858(4) -0.0552(3) -0.0208(3) 0.0060(3)
Cl15 0.1087(5) 0.0717(4) 0.0852(4) -0.0550(3) -0.0266(4) 0.0168(3)
O24 0.0329(6) 0.0744(8) 0.0718(8) -0.0506(7) -0.0018(5) -0.0135(5)
O23 0.0387(6) 0.0663(8) 0.0631(8) -0.0364(7) -0.0057(5) -0.0170(6)
N6 0.0273(6) 0.0535(8) 0.0507(7) -0.0307(6) -0.0040(5) -0.0080(5)
N2 0.0287(6) 0.0529(8) 0.0476(7) -0.0246(6) -0.0050(5) -0.0087(5)
C5 0.0330(7) 0.0444(8) 0.0421(8) -0.0199(7) -0.0080(6) -0.0074(6)
C8 0.0315(7) 0.0489(8) 0.0462(8) -0.0257(7) -0.0052(6) -0.0078(6)
C4 0.0318(7) 0.0470(8) 0.0452(8) -0.0233(7) -0.0058(6) -0.0087(6)
C9 0.0312(7) 0.0508(9) 0.0469(8) -0.0251(7) -0.0093(6) -0.0009(6)
C1 0.0308(7) 0.0485(8) 0.0431(8) -0.0203(7) -0.0068(6) -0.0071(6)
C16 0.0366(8) 0.0437(8) 0.0425(8) -0.0201(7) -0.0096(6) -0.0043(6)
C7 0.0306(8) 0.0552(9) 0.0482(9) -0.0292(8) -0.0047(6) -0.0081(7)
C17 0.0385(8) 0.0530(9) 0.0510(9) -0.0282(8) -0.0068(7) -0.0087(7)
C3 0.0337(8) 0.0500(9) 0.0451(8) -0.0208(7) -0.0069(6) -0.0094(7)
C25 0.0274(7) 0.0551(9) 0.0492(9) -0.0224(8) -0.0087(6) -0.0051(6)
C10 0.0303(7) 0.0620(10) 0.0510(9) -0.0296(8) -0.0066(7) -0.0042(7)
C14 0.0445(9) 0.0516(9) 0.0490(9) -0.0235(8) -0.0063(7) -0.0055(7)
C21 0.0404(8) 0.0498(9) 0.0551(10) -0.0265(8) -0.0113(7) -0.0063(7)
C20 0.0496(9) 0.0503(9) 0.0613(10) -0.0296(8) -0.0177(8) -0.0063(8)
C18 0.0414(9) 0.0583(10) 0.0534(10) -0.0316(8) -0.0069(7) -0.0019(8)
C26 0.0338(8) 0.0531(9) 0.0513(9) -0.0210(8) -0.0063(7) -0.0075(7)
C11 0.0349(8) 0.0735(12) 0.0564(10) -0.0383(9) -0.0094(7) 0.0059(8)
C19 0.0545(10) 0.0472(9) 0.0526(10) -0.0278(8) -0.0153(8) 0.0009(8)
C27 0.0352(8) 0.0664(11) 0.0636(11) -0.0337(9) 0.0020(8) -0.0087(8)
C13 0.0601(11) 0.0485(10) 0.0609(11) -0.0261(9) -0.0159(9) -0.0035(8)
C12 0.0539(10) 0.0563(10) 0.0612(11) -0.0346(9) -0.0211(9) 0.0123(8)

loop_
_atom_type_symbol
_atom_type_description
_atom_type_scat_dispersion_real
_atom_type_scat_dispersion_imag
_atom_type_scat_source
C C 0.0181 0.0091 'International Tables Vol C Tables 4.2.6.8 and 6.1.1.4'
H H 0.0000 0.0000 'International Tables Vol C Tables 4.2.6.8 and 6.1.1.4'
Cl Cl 0.3639 0.7018 'International Tables Vol C Tables 4.2.6.8 and 6.1.1.4'
N N 0.0311 0.0180 'International Tables Vol C Tables 4.2.6.8 and 6.1.1.4'
O O 0.0492 0.0322 'International Tables Vol C Tables 4.2.6.8 and 6.1.1.4'

loop_
_exptl_crystal_face_index_h
_exptl_crystal_face_index_k
_exptl_crystal_face_index_l
_exptl_crystal_face_perp_dist
0 -6 0 0.0331
0 6 0 0.0255
0 -6 -4 0.0155
-5 -1 2 0.0965
1 7 4 0.0256
0 -5 2 0.0420
0 5 -2 0.0305
5 5 5 0.1084
3 3 7 0.0787
0 0 6 0.0775
-5 -5 -1 0.0811
0 1 -6 0.0346

loop_
_geom_angle_atom_site_label_1
_geom_angle_atom_site_label_2
_geom_angle_atom_site_label_3
_geom_angle
_geom_angle_site_symmetry_1
_geom_angle_site_symmetry_3
_geom_angle_publ_flag
C5 N6 H6 123.6 . . ?
C7 N6 H6 123.6 . . ?
C7 N6 C5 112.82(13) . . ?
C1 N2 C3 111.64(12) . . ?
C1 N2 C25 126.31(14) . . ?
C3 N2 C25 120.00(13) . . ?
N6 C5 C16 121.50(14) . . ?
C4 C5 N6 106.29(13) . . ?
C4 C5 C16 132.19(14) . . ?
C4 C8 C7 108.02(14) . . ?
C1 C8 C4 109.71(14) . . ?
C1 C8 C7 142.17(15) . . ?
C5 C4 C8 108.82(13) . . ?
C5 C4 C3 143.66(15) . . ?
C8 C4 C3 107.52(14) . . ?
C10 C9 C1 122.62(15) . . ?
C14 C9 C1 118.76(14) . . ?
C14 C9 C10 118.51(16) . . ?
N2 C1 C9 125.26(13) . . ?
C8 C1 N2 107.06(14) . . ?
C8 C1 C9 127.68(14) . . ?
C17 C16 C5 121.32(14) . . ?
C21 C16 C5 119.95(14) . . ?
C21 C16 C17 118.73(15) . . ?
O24 C7 N6 123.67(14) . . ?
O24 C7 C8 132.30(15) . . ?
N6 C7 C8 104.03(13) . . ?
C16 C17 H17 119.7 . . ?
C18 C17 C16 120.52(15) . . ?
C18 C17 H17 119.7 . . ?
O23 C3 N2 123.01(14) . . ?
O23 C3 C4 132.92(16) . . ?
N2 C3 C4 104.04(13) . . ?
N2 C25 H25A 108.5 . . ?
N2 C25 H25B 108.5 . . ?
N2 C25 C26 115.24(14) . . ?
H25A C25 H25B 107.5 . . ?
C26 C25 H25A 108.5 . . ?
C26 C25 H25B 108.5 . . ?
C9 C10 H10 119.5 . . ?
C11 C10 C9 121.00(17) . . ?
C11 C10 H10 119.5 . . ?
C9 C14 H14 119.6 . . ?
C13 C14 C9 120.85(16) . . ?
C13 C14 H14 119.6 . . ?
C16 C21 H21 119.6 . . ?
C20 C21 C16 120.87(16) . . ?
C20 C21 H21 119.6 . . ?
C21 C20 H20 120.6 . . ?
C19 C20 C21 118.88(16) . . ?
C19 C20 H20 120.6 . . ?
C17 C18 H18 120.3 . . ?
C17 C18 C19 119.47(16) . . ?
C19 C18 H18 120.3 . . ?
C25 C26 H26A 110.0 . . ?
C25 C26 H26B 110.0 . . ?
C25 C26 C27 108.60(15) . . ?
H26A C26 H26B 108.4 . . ?
C27 C26 H26A 110.0 . . ?
C27 C26 H26B 110.0 . . ?
C10 C11 H11 120.4 . . ?
C12 C11 C10 119.10(17) . . ?
C12 C11 H11 120.4 . . ?
C20 C19 Cl22 119.70(14) . . ?
C18 C19 Cl22 118.77(14) . . ?
C18 C19 C20 121.52(16) . . ?
C26 C27 H27A 109.5 . . ?
C26 C27 H27B 109.5 . . ?
C26 C27 H27C 109.5 . . ?
H27A C27 H27B 109.5 . . ?
H27A C27 H27C 109.5 . . ?
H27B C27 H27C 109.5 . . ?
C14 C13 H13 120.3 . . ?
C14 C13 C12 119.47(18) . . ?
C12 C13 H13 120.3 . . ?
C11 C12 Cl15 119.40(15) . . ?
C11 C12 C13 121.06(17) . . ?
C13 C12 Cl15 119.53(16) . . ?

loop_
_geom_bond_atom_site_label_1
_geom_bond_atom_site_label_2
_geom_bond_distance
_geom_bond_site_symmetry_2
_geom_bond_publ_flag
Cl22 C19 1.7309(18) . ?
Cl15 C12 1.7348(19) . ?
O24 C7 1.237(2) . ?
O23 C3 1.2211(19) . ?
N6 H6 0.8600 . ?
N6 C5 1.3926(19) . ?
N6 C7 1.388(2) . ?
N2 C1 1.391(2) . ?
N2 C3 1.422(2) . ?
N2 C25 1.4675(19) . ?
C5 C4 1.382(2) . ?
C5 C16 1.451(2) . ?
C8 C4 1.423(2) . ?
C8 C1 1.378(2) . ?
C8 C7 1.443(2) . ?
C4 C3 1.453(2) . ?
C9 C1 1.462(2) . ?
C9 C10 1.398(2) . ?
C9 C14 1.392(2) . ?
C16 C17 1.403(2) . ?
C16 C21 1.401(2) . ?
C17 H17 0.9300 . ?
C17 C18 1.379(2) . ?
C25 H25A 0.9700 . ?
C25 H25B 0.9700 . ?
C25 C26 1.516(2) . ?
C10 H10 0.9300 . ?
C10 C11 1.383(2) . ?
C14 H14 0.9300 . ?
C14 C13 1.382(3) . ?
C21 H21 0.9300 . ?
C21 C20 1.385(2) . ?
C20 H20 0.9300 . ?
C20 C19 1.384(3) . ?
C18 H18 0.9300 . ?
C18 C19 1.383(3) . ?
C26 H26A 0.9700 . ?
C26 H26B 0.9700 . ?
C26 C27 1.521(2) . ?
C11 H11 0.9300 . ?
C11 C12 1.382(3) . ?
C27 H27A 0.9600 . ?
C27 H27B 0.9600 . ?
C27 H27C 0.9600 . ?
C13 H13 0.9300 . ?
C13 C12 1.383(3) . ?

loop_
_exptl_oxdiff_crystal_face_indexfrac_h
_exptl_oxdiff_crystal_face_indexfrac_k
_exptl_oxdiff_crystal_face_indexfrac_l
_exptl_oxdiff_crystal_face_x
_exptl_oxdiff_crystal_face_y
_exptl_oxdiff_crystal_face_z
0.1804 -5.8131 0.1579 -0.5626 -0.4258 -0.7087
-0.1804 5.8131 -0.1579 0.5626 0.4258 0.7087
-0.3446 -6.4380 -4.0224 -0.0692 -0.8100 -0.5823
-5.2621 -1.1863 1.5149 0.0532 0.5957 -0.8015
0.6887 6.5101 3.9198 0.0656 0.7703 0.6342
0.3276 -4.9960 1.6891 -0.6866 -0.2377 -0.6871
-0.1314 5.0515 -1.5912 0.6666 0.2308 0.7088
4.8400 5.0131 4.6592 -0.4373 0.3055 0.8459
2.7486 2.6027 6.9864 -0.8061 0.5635 0.1807
0.1564 -0.1646 5.9563 -0.7602 0.5316 -0.3735
-4.5657 -4.8927 -1.4838 0.0383 -0.0266 -0.9989
0.3639 0.7079 -5.5348 0.7234 -0.5058 0.4699
